data_4134334
loop_
_publ_author_name
'Vereshchuk, Nataliia'
'Matheu, Roc'
'Benet-Buchholz, Jordi'
'Pipelier, Muriel'
'Lebreton, Jacques'
'Dubreuil, Didier'
'Tessier, Arnaud'
'Gimbert-Suri\~nach, Carolina'
'Ertem, Mehmed Z.'
'Llobet, Antoni'

_publ_section_title
;
 Second Coordination Sphere Effects in an Evolved Ru Complex Based on a
 Highly Adaptable Ligand Results in Rapid Water Oxidation Catalysis.
;
_journal_name_full 'Journal of the American Chemical Society'
_journal_paper_doi 10.1021/jacs.9b11935
_journal_year 2020
_chemical_formula_sum 'C25 H28 F6 N5 O9 P3 Ru'
_chemical_formula_weight 850.50
_space_group_IT_number 15
_space_group_name_Hall '-C 2yc'
_space_group_name_H-M_alt 'C 1 2/c 1'
_symmetry_cell_setting monoclinic
_symmetry_space_group_name_H-M 'C 1 2/c 1'
_atom_sites_solution_hydrogens mixed
_audit_creation_method SHELXL-2014/7
_cell_angle_alpha 90
_cell_angle_beta 94.5214(10)
_cell_angle_gamma 90
_cell_formula_units_Z 8
_cell_length_a 33.6744(15)
_cell_length_b 9.5767(4)
_cell_length_c 19.9789(9)
_cell_measurement_reflns_used 9922
_cell_measurement_temperature 100(2)
_cell_measurement_theta_max 34.12
_cell_measurement_theta_min 2.21
_cell_volume 6422.9(5)
_computing_cell_refinement 'Bruker APEX3 v2015.9-0'
_computing_data_collection 'Bruker APEX3 v2015.9-0'
_computing_data_reduction 'Bruker SAINT V8.35A'
_computing_molecular_graphics
;
 SHELXle: C.B. Huebschle, G.M. Sheldrick & B. Dittrich
 J.Appl.Cryst. (2011) 44, 1281-1284.
;
_computing_publication_material 'XCIF, SHELXL-2014/7 (Sheldrick, 2014)'
_computing_structure_refinement 'SHELXL-2014/7 (Sheldrick, 2014)'
_computing_structure_solution 'SHELXT V2014/4 (Sheldrick 2014)'
_diffrn_ambient_temperature 100(2)
_diffrn_detector_area_resol_mean 512
_diffrn_detector_type '4K CCD area detector APEX II'
_diffrn_measured_fraction_theta_full 0.997
_diffrn_measured_fraction_theta_max 0.912
_diffrn_measurement_device_type 'APEX DUO Kappa 4-axis goniometer'
_diffrn_measurement_method
;
 Fullsphere data collection, phi and omega scans
;
_diffrn_measurement_specimen_support 'magnetic support with MicroMount'
_diffrn_radiation_monochromator 'Quazar MX Multilayer Optics'
_diffrn_radiation_type MoK\a
_diffrn_radiation_wavelength 0.71073
_diffrn_reflns_av_R_equivalents 0.0438
_diffrn_reflns_av_unetI/netI 0.0438
_diffrn_reflns_Laue_measured_fraction_full 0.997
_diffrn_reflns_Laue_measured_fraction_max 0.912
_diffrn_reflns_limit_h_max 54
_diffrn_reflns_limit_h_min -48
_diffrn_reflns_limit_k_max 14
_diffrn_reflns_limit_k_min -15
_diffrn_reflns_limit_l_max 27
_diffrn_reflns_limit_l_min -31
_diffrn_reflns_number 43059
_diffrn_reflns_point_group_measured_fraction_full 0.997
_diffrn_reflns_point_group_measured_fraction_max 0.912
_diffrn_reflns_theta_full 25.242
_diffrn_reflns_theta_max 35.120
_diffrn_reflns_theta_min 2.211
_diffrn_source 'Microfocus source E025 IuS'
_diffrn_source_current 0.6
_diffrn_source_power 50
_diffrn_source_size '0.2 mm x 0.2 mm fine focus'
_diffrn_source_type 'Bruker APEX DUO'
_exptl_absorpt_coefficient_mu 0.732
_exptl_absorpt_correction_T_max 0.964
_exptl_absorpt_correction_T_min 0.793
_exptl_absorpt_correction_type multi-scan
_exptl_absorpt_process_details
; 
 SADABS Version 2008/1 Bruker-Nonius
 Blessing, Acta Cryst. (1995) A51 33-38
;
_exptl_crystal_colour brown
_exptl_crystal_density_diffrn 1.759
_exptl_crystal_description plate
_exptl_crystal_F_000 3424
_exptl_crystal_size_max 0.20
_exptl_crystal_size_mid 0.10
_exptl_crystal_size_min 0.05
_refine_diff_density_max 0.826
_refine_diff_density_min -1.339
_refine_diff_density_rms 0.115
_refine_ls_extinction_method none
_refine_ls_goodness_of_fit_ref 1.068
_refine_ls_hydrogen_treatment noref
_refine_ls_matrix_type full
_refine_ls_number_parameters 473
_refine_ls_number_reflns 13040
_refine_ls_number_restraints 3
_refine_ls_restrained_S_all 1.068
_refine_ls_R_factor_all 0.0480
_refine_ls_R_factor_gt 0.0324
_refine_ls_shift/su_max 0.003
_refine_ls_shift/su_mean 0.000
_refine_ls_structure_factor_coef Fsqd
_refine_ls_weighting_details 'w=1/[\s^2^(Fo^2^)+(0.0176P)^2^+16.8918P] where P=(Fo^2^+2Fc^2^)/3'
_refine_ls_weighting_scheme calc
_refine_ls_wR_factor_gt 0.0711
_refine_ls_wR_factor_ref 0.0857
_reflns_Friedel_coverage 0.000
_reflns_number_gt 10521
_reflns_number_total 13040
_reflns_threshold_expression 'I > 2\s(I)'
_cod_data_source_file ja9b11935_si_003.cif
_cod_data_source_block mo_NVP8_0m
_cod_depositor_comments
;
The following automatic conversions were performed:

data item '_exptl_absorpt_correction_type' value 'Multi-scan' was
changed to 'multi-scan' in accordance with the
/home/data/users/saulius/crontab/automatic-downloads/rss-feeds/ACS/lib/dictionaries/cif_core.dic
dictionary named 'cif_core.dic' version 2.4.2 last updated on
2011-04-26.

data item '_symmetry_cell_setting' value 'Monoclinic' was changed to
'monoclinic' in accordance with the
/home/data/users/saulius/crontab/automatic-downloads/rss-feeds/ACS/lib/dictionaries/cif_core.dic
dictionary named 'cif_core.dic' version 2.4.2 last updated on
2011-04-26.

Automatic conversion script
Id: cif_fix_values 7556 2019-12-06 15:28:31Z antanas 
;
_cod_original_sg_symbol_H-M C2/c
_cod_database_code 4134334
_shelx_shelxl_version_number 2014/7
_shelx_space_group_comment
;
The symmetry employed for this shelxl refinement is uniquely defined
by the following loop, which should always be used as a source of
symmetry information in preference to the above space-group names.
They are only intended as comments.
;
_shelx_estimated_absorpt_t_min 0.867
_shelx_estimated_absorpt_t_max 0.964

loop_
_space_group_symop_operation_xyz
'x, y, z'
'-x, y, -z+1/2'
'x+1/2, y+1/2, z'
'-x+1/2, y+1/2, -z+1/2'
'-x, -y, -z'
'x, -y, z-1/2'
'-x+1/2, -y+1/2, -z'
'x+1/2, -y+1/2, z-1/2'

loop_
_atom_site_label
_atom_site_type_symbol
_atom_site_fract_x
_atom_site_fract_y
_atom_site_fract_z
_atom_site_U_iso_or_equiv
_atom_site_adp_type
_atom_site_occupancy
_atom_site_site_symmetry_order
_atom_site_calc_flag
_atom_site_refinement_flags_posn
_atom_site_refinement_flags_adp
_atom_site_refinement_flags_occupancy
_atom_site_disorder_assembly
_atom_site_disorder_group
Ru1 Ru 0.37903(2) 0.67201(2) 0.53134(2) 0.01118(3) Uani 1 1 d . . . . .
C1 C 0.41343(5) 0.61993(18) 0.66860(9) 0.0160(3) Uani 1 1 d . . . . .
C2 C 0.41412(6) 0.56222(19) 0.73265(9) 0.0188(3) Uani 1 1 d . . . . .
H2 H 0.4363 0.5770 0.7644 0.023 Uiso 1 1 calc R U . . .
C3 C 0.38177(6) 0.48240(19) 0.74937(10) 0.0203(3) Uani 1 1 d . . . . .
H3 H 0.3819 0.4414 0.7927 0.024 Uiso 1 1 calc R U . . .
C4 C 0.34925(6) 0.46238(18) 0.70308(9) 0.0187(3) Uani 1 1 d . . . . .
H4 H 0.3269 0.4100 0.7149 0.022 Uiso 1 1 calc R U . . .
C5 C 0.34986(5) 0.51985(17) 0.63931(9) 0.0149(3) Uani 1 1 d . . . . .
C6 C 0.31735(5) 0.51968(17) 0.58532(9) 0.0159(3) Uani 1 1 d . . . . .
C7 C 0.27945(6) 0.4639(2) 0.58728(11) 0.0218(4) Uani 1 1 d . . . . .
H7 H 0.2723 0.4141 0.6257 0.026 Uiso 1 1 calc R U . . .
C8 C 0.25196(6) 0.4818(2) 0.53210(12) 0.0288(4) Uani 1 1 d . . . . .
H8 H 0.2261 0.4421 0.5325 0.035 Uiso 1 1 calc R U . . .
C9 C 0.26209(6) 0.5577(2) 0.47609(11) 0.0256(4) Uani 1 1 d . . . . .
H9 H 0.2433 0.5704 0.4385 0.031 Uiso 1 1 calc R U . . .
C10 C 0.30012(5) 0.61423(18) 0.47649(9) 0.0166(3) Uani 1 1 d . . . . .
C11 C 0.31680(6) 0.69835(18) 0.42320(9) 0.0168(3) Uani 1 1 d . . . . .
C12 C 0.29386(6) 0.7436(2) 0.36640(10) 0.0212(4) Uani 1 1 d . . . . .
H12 H 0.2664 0.7208 0.3603 0.025 Uiso 1 1 calc R U . . .
C13 C 0.31156(7) 0.8223(2) 0.31881(11) 0.0252(4) Uani 1 1 d . . . . .
H13 H 0.2961 0.8588 0.2810 0.030 Uiso 1 1 calc R U . . .
C14 C 0.35228(6) 0.8473(2) 0.32706(10) 0.0215(4) Uani 1 1 d . . . . .
H14 H 0.3650 0.8983 0.2941 0.026 Uiso 1 1 calc R U . . .
C15 C 0.37442(6) 0.79694(17) 0.38420(9) 0.0160(3) Uani 1 1 d . . . . .
C16 C 0.43969(6) 0.4424(2) 0.52236(10) 0.0215(4) Uani 1 1 d . . . . .
H16 H 0.4533 0.4949 0.5574 0.026 Uiso 1 1 calc R U . . .
C17 C 0.45774(6) 0.3234(2) 0.49977(11) 0.0254(4) Uani 1 1 d . . . . .
H17 H 0.4831 0.2953 0.5192 0.030 Uiso 1 1 calc R U . . .
C18 C 0.43841(6) 0.24573(19) 0.44860(10) 0.0217(4) Uani 1 1 d . . . . .
H18 H 0.4502 0.1636 0.4324 0.026 Uiso 1 1 calc R U . . .
C19 C 0.40151(6) 0.29053(19) 0.42171(10) 0.0213(4) Uani 1 1 d . . . . .
H19 H 0.3876 0.2401 0.3862 0.026 Uiso 1 1 calc R U . . .
C20 C 0.38504(6) 0.41018(18) 0.44730(9) 0.0172(3) Uani 1 1 d . . . . .
H20 H 0.3595 0.4393 0.4291 0.021 Uiso 1 1 calc R U . . .
C21 C 0.33648(5) 0.86711(18) 0.62127(9) 0.0157(3) Uani 1 1 d . . . . .
H21 H 0.3296 0.7817 0.6416 0.019 Uiso 1 1 calc R U . . .
C22 C 0.32379(6) 0.99096(19) 0.64844(10) 0.0210(4) Uani 1 1 d . . . . .
H22 H 0.3084 0.9900 0.6863 0.025 Uiso 1 1 calc R U . . .
C23 C 0.33383(7) 1.1159(2) 0.61957(12) 0.0291(5) Uani 1 1 d . . . . .
H23 H 0.3254 1.2023 0.6370 0.035 Uiso 1 1 calc R U . . .
C24 C 0.35637(8) 1.1122(2) 0.56471(13) 0.0341(6) Uani 1 1 d . . . . .
H24 H 0.3639 1.1965 0.5440 0.041 Uiso 1 1 calc R U . . .
C25 C 0.36790(7) 0.98459(19) 0.54018(11) 0.0234(4) Uani 1 1 d . . . . .
H25 H 0.3834 0.9834 0.5025 0.028 Uiso 1 1 calc R U . . .
N1 N 0.38242(5) 0.59543(14) 0.62354(7) 0.0137(2) Uani 1 1 d . . . . .
N2 N 0.32677(4) 0.59234(14) 0.52968(7) 0.0137(3) Uani 1 1 d . . . . .
N3 N 0.35669(5) 0.72878(14) 0.43366(7) 0.0143(3) Uani 1 1 d . . . . .
N4 N 0.40376(4) 0.48692(14) 0.49688(7) 0.0136(2) Uani 1 1 d . . . . .
N5 N 0.35808(5) 0.86210(15) 0.56741(8) 0.0148(3) Uani 1 1 d . . . . .
O1 O 0.43902(4) 0.74968(13) 0.56094(6) 0.0159(2) Uani 1 1 d . . . . .
O2 O 0.49064(4) 0.68455(14) 0.65766(7) 0.0196(3) Uani 1 1 d . . . . .
O3 O 0.44224(5) 0.88442(14) 0.66868(7) 0.0203(3) Uani 1 1 d D . . . .
H1O3 H 0.4468(8) 0.872(3) 0.7097(5) 0.030 Uiso 1 1 d D U . . .
O4 O 0.44289(5) 0.65721(13) 0.39712(7) 0.0209(3) Uani 1 1 d D . . . .
H1O4 H 0.4611(6) 0.634(3) 0.3729(12) 0.031 Uiso 1 1 d D U . . .
O5 O 0.44301(4) 0.89390(14) 0.45258(7) 0.0199(3) Uani 1 1 d . . . . .
H5 H 0.4438 0.8419 0.4865 0.030 Uiso 1 1 calc R U . . .
O6 O 0.43994(5) 0.88056(14) 0.32726(7) 0.0219(3) Uani 1 1 d . . . . .
P2 P 0.42854(2) 0.80776(4) 0.38872(2) 0.01562(9) Uani 1 1 d . . . . .
P3 P 0.44997(2) 0.74014(5) 0.63666(2) 0.01435(8) Uani 1 1 d . . . . .
P1B P 0.29197(2) 0.72873(5) 0.80468(3) 0.01845(9) Uani 1 1 d . . . . .
F1B F 0.31088(4) 0.58257(14) 0.82930(7) 0.0307(3) Uani 1 1 d . . . . .
F2B F 0.33454(4) 0.77980(16) 0.78349(7) 0.0335(3) Uani 1 1 d . . . . .
F3B F 0.28231(4) 0.66623(14) 0.73050(6) 0.0277(3) Uani 1 1 d . . . . .
F4B F 0.24906(4) 0.67876(14) 0.82543(7) 0.0291(3) Uani 1 1 d . . . . .
F5B F 0.30163(4) 0.79168(16) 0.87829(7) 0.0358(3) Uani 1 1 d . . . . .
F6B F 0.27241(5) 0.87447(14) 0.77990(8) 0.0355(3) Uani 1 1 d . . . . .
O1W O 0.45034(5) 0.86034(15) 0.79245(7) 0.0222(3) Uani 1 1 d . . . . .
H1W1 H 0.4497(9) 0.943(3) 0.8102(9) 0.035(8) Uiso 1 1 d D . . . .
H2W1 H 0.4708(11) 0.817(3) 0.8100(17) 0.052(10) Uiso 1 1 d . . . . .
O2W O 0.49400(5) 0.58315(17) 0.32665(9) 0.0280(3) Uani 1 1 d . . . . .
H2W2 H 0.5016(10) 0.494(4) 0.3329(17) 0.052(10) Uiso 1 1 d . . . . .
H1W2 H 0.5123(11) 0.643(4) 0.3179(18) 0.055(10) Uiso 1 1 d . . . . .
O3W O 0.45188(6) 0.78119(19) 0.19619(10) 0.0338(4) Uani 1 1 d . . . . .
H1W3 H 0.4528(13) 0.806(4) 0.238(2) 0.080(14) Uiso 1 1 d . . . . .
H2W3 H 0.4510(12) 0.865(4) 0.172(2) 0.069(12) Uiso 1 1 d . . . . .

loop_
_atom_site_aniso_label
_atom_site_aniso_U_11
_atom_site_aniso_U_22
_atom_site_aniso_U_33
_atom_site_aniso_U_23
_atom_site_aniso_U_13
_atom_site_aniso_U_12
Ru1 0.01312(6) 0.01181(5) 0.00868(6) -0.00002(4) 0.00137(4) 0.00078(4)
C1 0.0184(8) 0.0167(7) 0.0128(7) -0.0004(6) 0.0009(6) 0.0040(6)
C2 0.0244(9) 0.0203(7) 0.0117(8) 0.0009(6) 0.0012(6) 0.0033(6)
C3 0.0278(9) 0.0192(7) 0.0144(8) 0.0041(6) 0.0040(7) 0.0027(7)
C4 0.0264(9) 0.0148(7) 0.0157(8) 0.0028(6) 0.0068(7) 0.0021(6)
C5 0.0190(8) 0.0127(6) 0.0136(7) 0.0012(5) 0.0048(6) 0.0017(5)
C6 0.0169(7) 0.0151(7) 0.0160(8) 0.0018(6) 0.0034(6) 0.0001(5)
C7 0.0175(8) 0.0233(8) 0.0249(10) 0.0050(7) 0.0046(7) -0.0030(6)
C8 0.0182(9) 0.0344(10) 0.0334(12) 0.0068(9) -0.0009(8) -0.0053(8)
C9 0.0176(8) 0.0345(10) 0.0239(10) 0.0048(8) -0.0026(7) -0.0037(7)
C10 0.0139(7) 0.0188(7) 0.0171(8) 0.0003(6) 0.0005(6) 0.0004(6)
C11 0.0187(8) 0.0176(7) 0.0137(8) 0.0012(6) -0.0004(6) 0.0022(6)
C12 0.0201(8) 0.0247(8) 0.0181(9) 0.0031(7) -0.0032(7) 0.0032(7)
C13 0.0288(10) 0.0265(9) 0.0191(9) 0.0062(7) -0.0052(8) 0.0053(8)
C14 0.0267(9) 0.0228(8) 0.0149(8) 0.0055(6) 0.0003(7) 0.0026(7)
C15 0.0214(8) 0.0155(7) 0.0114(7) 0.0006(5) 0.0029(6) 0.0020(6)
C16 0.0204(8) 0.0229(8) 0.0206(9) -0.0059(7) -0.0019(7) 0.0061(6)
C17 0.0230(9) 0.0271(9) 0.0256(10) -0.0042(8) -0.0002(8) 0.0104(7)
C18 0.0286(10) 0.0184(7) 0.0192(9) -0.0017(6) 0.0085(8) 0.0054(7)
C19 0.0265(9) 0.0179(7) 0.0197(9) -0.0055(6) 0.0024(7) 0.0004(6)
C20 0.0190(8) 0.0169(7) 0.0154(8) -0.0029(6) 0.0004(6) -0.0003(6)
C21 0.0166(7) 0.0168(7) 0.0143(8) -0.0004(6) 0.0046(6) 0.0016(6)
C22 0.0233(9) 0.0197(8) 0.0210(9) -0.0029(7) 0.0082(7) 0.0025(6)
C23 0.0364(12) 0.0170(8) 0.0361(12) -0.0054(8) 0.0160(10) 0.0017(7)
C24 0.0500(15) 0.0144(8) 0.0412(13) 0.0003(8) 0.0247(12) 0.0007(8)
C25 0.0320(10) 0.0155(7) 0.0246(10) 0.0005(7) 0.0133(8) 0.0010(7)
N1 0.0175(6) 0.0130(5) 0.0106(6) 0.0004(5) 0.0015(5) 0.0022(5)
N2 0.0147(6) 0.0140(6) 0.0127(6) 0.0007(5) 0.0021(5) 0.0008(5)
N3 0.0174(7) 0.0134(6) 0.0122(6) 0.0001(5) 0.0010(5) 0.0021(5)
N4 0.0162(6) 0.0140(6) 0.0108(6) 0.0006(5) 0.0022(5) 0.0014(5)
N5 0.0177(7) 0.0139(6) 0.0130(7) -0.0001(5) 0.0025(5) 0.0009(5)
O1 0.0167(6) 0.0201(6) 0.0109(6) -0.0005(4) 0.0006(5) -0.0027(4)
O2 0.0175(6) 0.0201(6) 0.0205(7) -0.0017(5) -0.0030(5) 0.0009(5)
O3 0.0300(7) 0.0171(6) 0.0133(6) -0.0026(5) -0.0005(5) 0.0036(5)
O4 0.0261(7) 0.0159(5) 0.0223(7) 0.0039(5) 0.0113(6) 0.0039(5)
O5 0.0252(7) 0.0175(6) 0.0173(6) 0.0008(5) 0.0037(5) -0.0044(5)
O6 0.0310(8) 0.0188(6) 0.0172(6) 0.0036(5) 0.0098(6) -0.0015(5)
P2 0.0208(2) 0.01386(18) 0.0129(2) 0.00174(14) 0.00577(17) 0.00034(15)
P3 0.0160(2) 0.01605(18) 0.01078(19) -0.00185(14) -0.00029(15) 0.00085(14)
P1B 0.0168(2) 0.0216(2) 0.0174(2) -0.00043(17) 0.00380(17) 0.00200(16)
F1B 0.0378(8) 0.0299(6) 0.0245(7) 0.0053(5) 0.0023(6) 0.0123(5)
F2B 0.0201(6) 0.0452(8) 0.0363(8) -0.0003(6) 0.0100(6) -0.0057(5)
F3B 0.0279(6) 0.0369(7) 0.0177(6) -0.0038(5) -0.0014(5) 0.0066(5)
F4B 0.0209(6) 0.0380(7) 0.0294(7) 0.0000(5) 0.0095(5) -0.0051(5)
F5B 0.0316(7) 0.0500(8) 0.0258(7) -0.0166(6) 0.0017(6) 0.0007(6)
F6B 0.0407(8) 0.0247(6) 0.0425(8) 0.0061(6) 0.0129(7) 0.0116(6)
O1W 0.0307(8) 0.0194(6) 0.0156(6) -0.0034(5) -0.0034(6) 0.0055(5)
O2W 0.0270(8) 0.0241(7) 0.0346(9) 0.0040(6) 0.0140(7) 0.0052(6)
O3W 0.0439(10) 0.0343(8) 0.0243(9) -0.0012(7) 0.0094(8) 0.0047(7)

loop_
_atom_type_symbol
_atom_type_description
_atom_type_scat_dispersion_real
_atom_type_scat_dispersion_imag
_atom_type_scat_source
C C 0.0033 0.0016 'International Tables Vol C Tables 4.2.6.8 and 6.1.1.4'
H H 0.0000 0.0000 'International Tables Vol C Tables 4.2.6.8 and 6.1.1.4'
N N 0.0061 0.0033 'International Tables Vol C Tables 4.2.6.8 and 6.1.1.4'
O O 0.0106 0.0060 'International Tables Vol C Tables 4.2.6.8 and 6.1.1.4'
P P 0.1023 0.0942 'International Tables Vol C Tables 4.2.6.8 and 6.1.1.4'
Ru Ru -1.2594 0.8363 'International Tables Vol C Tables 4.2.6.8 and 6.1.1.4'
F F 0.0171 0.0103 'International Tables Vol C Tables 4.2.6.8 and 6.1.1.4'

loop_
_geom_angle_atom_site_label_1
_geom_angle_atom_site_label_2
_geom_angle_atom_site_label_3
_geom_angle
_geom_angle_site_symmetry_1
_geom_angle_site_symmetry_3
_geom_angle_publ_flag
N2 Ru1 N1 81.60(6) . . ?
N2 Ru1 N4 92.61(6) . . ?
N1 Ru1 N4 89.83(6) . . ?
N2 Ru1 N5 91.04(6) . . ?
N1 Ru1 N5 89.89(6) . . ?
N4 Ru1 N5 176.25(6) . . ?
N2 Ru1 N3 80.00(6) . . ?
N1 Ru1 N3 161.58(6) . . ?
N4 Ru1 N3 92.06(6) . . ?
N5 Ru1 N3 89.38(6) . . ?
N2 Ru1 O1 165.11(6) . . ?
N1 Ru1 O1 83.69(6) . . ?
N4 Ru1 O1 89.66(5) . . ?
N5 Ru1 O1 86.59(5) . . ?
N3 Ru1 O1 114.64(5) . . ?
N1 C1 C2 120.13(17) . . ?
N1 C1 P3 112.52(13) . . ?
C2 C1 P3 127.24(15) . . ?
C1 C2 C3 118.78(18) . . ?
C4 C3 C2 120.42(17) . . ?
C5 C4 C3 119.19(17) . . ?
N1 C5 C4 119.31(17) . . ?
N1 C5 C6 113.17(15) . . ?
C4 C5 C6 127.33(17) . . ?
N2 C6 C7 119.42(17) . . ?
N2 C6 C5 112.76(15) . . ?
C7 C6 C5 127.68(17) . . ?
C6 C7 C8 119.05(18) . . ?
C7 C8 C9 120.55(19) . . ?
C10 C9 C8 118.72(19) . . ?
N2 C10 C9 119.89(17) . . ?
N2 C10 C11 112.56(15) . . ?
C9 C10 C11 127.54(17) . . ?
N3 C11 C12 122.11(17) . . ?
N3 C11 C10 115.31(15) . . ?
C12 C11 C10 122.58(17) . . ?
C13 C12 C11 119.23(19) . . ?
C12 C13 C14 119.13(18) . . ?
C13 C14 C15 119.68(18) . . ?
N3 C15 C14 121.45(18) . . ?
N3 C15 P2 119.08(13) . . ?
C14 C15 P2 119.20(14) . . ?
N4 C16 C17 122.90(18) . . ?
C16 C17 C18 119.36(19) . . ?
C19 C18 C17 118.42(17) . . ?
C18 C19 C20 119.08(18) . . ?
N4 C20 C19 122.89(17) . . ?
N5 C21 C22 123.11(16) . . ?
C23 C22 C21 118.97(18) . . ?
C22 C23 C24 118.50(18) . . ?
C23 C24 C25 119.35(19) . . ?
N5 C25 C24 122.83(18) . . ?
C1 N1 C5 122.09(15) . . ?
C1 N1 Ru1 122.94(12) . . ?
C5 N1 Ru1 114.91(12) . . ?
C10 N2 C6 122.33(15) . . ?
C10 N2 Ru1 120.24(12) . . ?
C6 N2 Ru1 117.35(12) . . ?
C15 N3 C11 118.08(15) . . ?
C15 N3 Ru1 130.65(13) . . ?
C11 N3 Ru1 111.07(11) . . ?
C16 N4 C20 117.35(15) . . ?
C16 N4 Ru1 120.83(12) . . ?
C20 N4 Ru1 121.79(12) . . ?
C25 N5 C21 117.24(15) . . ?
C25 N5 Ru1 121.14(12) . . ?
C21 N5 Ru1 121.49(11) . . ?
P3 O1 Ru1 113.06(7) . . ?
O6 P2 O4 115.69(8) . . ?
O6 P2 O5 109.99(8) . . ?
O4 P2 O5 109.45(8) . . ?
O6 P2 C15 107.93(9) . . ?
O4 P2 C15 105.00(8) . . ?
O5 P2 C15 108.46(8) . . ?
O2 P3 O1 116.20(8) . . ?
O2 P3 O3 112.33(8) . . ?
O1 P3 O3 108.59(8) . . ?
O2 P3 C1 107.62(8) . . ?
O1 P3 C1 105.37(8) . . ?
O3 P3 C1 106.02(8) . . ?
F5B P1B F1B 90.00(8) . . ?
F5B P1B F2B 90.39(8) . . ?
F1B P1B F2B 90.33(8) . . ?
F5B P1B F6B 90.26(8) . . ?
F1B P1B F6B 179.23(9) . . ?
F2B P1B F6B 90.40(8) . . ?
F5B P1B F4B 89.82(8) . . ?
F1B P1B F4B 90.25(8) . . ?
F2B P1B F4B 179.39(9) . . ?
F6B P1B F4B 89.02(8) . . ?
F5B P1B F3B 179.69(10) . . ?
F1B P1B F3B 90.25(7) . . ?
F2B P1B F3B 89.44(8) . . ?
F6B P1B F3B 89.49(8) . . ?
F4B P1B F3B 90.35(8) . . ?

loop_
_geom_bond_atom_site_label_1
_geom_bond_atom_site_label_2
_geom_bond_distance
_geom_bond_site_symmetry_2
_geom_bond_publ_flag
Ru1 N2 1.9160(15) . ?
Ru1 N1 1.9776(14) . ?
Ru1 N4 2.0976(14) . ?
Ru1 N5 2.1003(14) . ?
Ru1 N3 2.1067(15) . ?
Ru1 O1 2.1898(13) . ?
C1 N1 1.344(2) . ?
C1 C2 1.392(3) . ?
C1 P3 1.8359(19) . ?
C2 C3 1.393(3) . ?
C3 C4 1.390(3) . ?
C4 C5 1.390(2) . ?
C5 N1 1.371(2) . ?
C5 C6 1.475(3) . ?
C6 N2 1.370(2) . ?
C6 C7 1.387(3) . ?
C7 C8 1.393(3) . ?
C8 C9 1.399(3) . ?
C9 C10 1.390(3) . ?
C10 N2 1.352(2) . ?
C10 C11 1.481(3) . ?
C11 N3 1.374(2) . ?
C11 C12 1.391(3) . ?
C12 C13 1.385(3) . ?
C13 C14 1.389(3) . ?
C14 C15 1.399(3) . ?
C15 N3 1.361(2) . ?
C15 P2 1.820(2) . ?
C16 N4 1.345(2) . ?
C16 C17 1.383(3) . ?
C17 C18 1.385(3) . ?
C18 C19 1.383(3) . ?
C19 C20 1.388(3) . ?
C20 N4 1.349(2) . ?
C21 N5 1.346(2) . ?
C21 C22 1.386(2) . ?
C22 C23 1.381(3) . ?
C23 C24 1.382(3) . ?
C24 C25 1.384(3) . ?
C25 N5 1.345(2) . ?
O1 P3 1.5313(13) . ?
O2 P3 1.4984(14) . ?
O3 P3 1.5532(14) . ?
O4 P2 1.5256(14) . ?
O5 P2 1.5644(15) . ?
O6 P2 1.4884(14) . ?
P1B F5B 1.5989(15) . ?
P1B F1B 1.5991(13) . ?
P1B F2B 1.6026(14) . ?
P1B F6B 1.6049(14) . ?
P1B F4B 1.6073(13) . ?
P1B F3B 1.6078(14) . ?

loop_
_geom_torsion_atom_site_label_1
_geom_torsion_atom_site_label_2
_geom_torsion_atom_site_label_3
_geom_torsion_atom_site_label_4
_geom_torsion
_geom_torsion_site_symmetry_1
_geom_torsion_site_symmetry_2
_geom_torsion_site_symmetry_3
_geom_torsion_site_symmetry_4
_geom_torsion_publ_flag
N1 C1 C2 C3 -1.7(3) . . . . ?
P3 C1 C2 C3 174.43(14) . . . . ?
C1 C2 C3 C4 -0.8(3) . . . . ?
C2 C3 C4 C5 1.7(3) . . . . ?
C3 C4 C5 N1 -0.3(2) . . . . ?
C3 C4 C5 C6 -174.90(17) . . . . ?
N1 C5 C6 N2 1.5(2) . . . . ?
C4 C5 C6 N2 176.47(16) . . . . ?
N1 C5 C6 C7 -174.07(17) . . . . ?
C4 C5 C6 C7 0.9(3) . . . . ?
N2 C6 C7 C8 0.7(3) . . . . ?
C5 C6 C7 C8 176.09(19) . . . . ?
C6 C7 C8 C9 -1.5(3) . . . . ?
C7 C8 C9 C10 0.3(3) . . . . ?
C8 C9 C10 N2 1.6(3) . . . . ?
C8 C9 C10 C11 -179.5(2) . . . . ?
N2 C10 C11 N3 5.5(2) . . . . ?
C9 C10 C11 N3 -173.46(19) . . . . ?
N2 C10 C11 C12 -174.51(17) . . . . ?
C9 C10 C11 C12 6.5(3) . . . . ?
N3 C11 C12 C13 -0.2(3) . . . . ?
C10 C11 C12 C13 179.81(18) . . . . ?
C11 C12 C13 C14 3.7(3) . . . . ?
C12 C13 C14 C15 -2.2(3) . . . . ?
C13 C14 C15 N3 -2.9(3) . . . . ?
C13 C14 C15 P2 171.08(15) . . . . ?
N4 C16 C17 C18 0.2(3) . . . . ?
C16 C17 C18 C19 0.1(3) . . . . ?
C17 C18 C19 C20 -0.7(3) . . . . ?
C18 C19 C20 N4 1.1(3) . . . . ?
N5 C21 C22 C23 -0.4(3) . . . . ?
C21 C22 C23 C24 -0.3(4) . . . . ?
C22 C23 C24 C25 0.5(4) . . . . ?
C23 C24 C25 N5 0.1(4) . . . . ?
C2 C1 N1 C5 3.2(2) . . . . ?
P3 C1 N1 C5 -173.42(12) . . . . ?
C2 C1 N1 Ru1 -179.63(13) . . . . ?
P3 C1 N1 Ru1 3.71(17) . . . . ?
C4 C5 N1 C1 -2.3(2) . . . . ?
C6 C5 N1 C1 173.12(15) . . . . ?
C4 C5 N1 Ru1 -179.60(12) . . . . ?
C6 C5 N1 Ru1 -4.22(18) . . . . ?
C9 C10 N2 C6 -2.4(3) . . . . ?
C11 C10 N2 C6 178.53(15) . . . . ?
C9 C10 N2 Ru1 -179.08(15) . . . . ?
C11 C10 N2 Ru1 1.8(2) . . . . ?
C7 C6 N2 C10 1.2(3) . . . . ?
C5 C6 N2 C10 -174.81(15) . . . . ?
C7 C6 N2 Ru1 177.98(14) . . . . ?
C5 C6 N2 Ru1 1.97(19) . . . . ?
C14 C15 N3 C11 6.2(2) . . . . ?
P2 C15 N3 C11 -167.73(12) . . . . ?
C14 C15 N3 Ru1 -168.07(13) . . . . ?
P2 C15 N3 Ru1 18.0(2) . . . . ?
C12 C11 N3 C15 -4.7(3) . . . . ?
C10 C11 N3 C15 175.25(15) . . . . ?
C12 C11 N3 Ru1 170.67(14) . . . . ?
C10 C11 N3 Ru1 -9.38(18) . . . . ?
C17 C16 N4 C20 0.2(3) . . . . ?
C17 C16 N4 Ru1 -177.91(16) . . . . ?
C19 C20 N4 C16 -0.8(3) . . . . ?
C19 C20 N4 Ru1 177.25(14) . . . . ?
C24 C25 N5 C21 -0.8(3) . . . . ?
C24 C25 N5 Ru1 -176.6(2) . . . . ?
C22 C21 N5 C25 0.9(3) . . . . ?
C22 C21 N5 Ru1 176.79(15) . . . . ?
N3 C15 P2 O6 177.14(13) . . . . ?
C14 C15 P2 O6 3.04(17) . . . . ?
N3 C15 P2 O4 53.20(15) . . . . ?
C14 C15 P2 O4 -120.91(15) . . . . ?
N3 C15 P2 O5 -63.73(15) . . . . ?
C14 C15 P2 O5 122.16(15) . . . . ?
Ru1 O1 P3 O2 135.17(8) . . . . ?
Ru1 O1 P3 O3 -97.09(9) . . . . ?
Ru1 O1 P3 C1 16.14(9) . . . . ?
N1 C1 P3 O2 -137.99(12) . . . . ?
C2 C1 P3 O2 45.65(18) . . . . ?
N1 C1 P3 O1 -13.40(14) . . . . ?
C2 C1 P3 O1 170.24(16) . . . . ?
N1 C1 P3 O3 101.62(13) . . . . ?
C2 C1 P3 O3 -74.75(17) . . . . ?
